data_1511046
loop_
_publ_author_name
'Koeckerling, M.'

_publ_section_title
;
 New mixed-halide, boron-centered zirconium cluster phases with different
 cation distributions within a cluster framework: syntheses and structures
 of A(I) ((Zr6 B) Clx I14-x) (A(I) = Na or Cs, 0 <= x <= 4)
;
_journal_name_full 'Journal of Solid State Chemistry'
_journal_page_first 273
_journal_page_last 280
_journal_paper_doi 10.1016/S0022-4596(02)00084-1
_journal_volume 170
_journal_year 2003
_chemical_formula_sum 'B Cl2.16 Cs I11.84 Zr6'
_chemical_name_systematic 'Cs ((Zr6 B) Cl2.16 I11.84)'
_space_group_IT_number 64
_symmetry_space_group_name_Hall '-C 2ac 2'
_symmetry_space_group_name_H-M 'C m c a'
_cell_angle_alpha 90
_cell_angle_beta 90
_cell_angle_gamma 90
_cell_formula_units_Z 4
_cell_length_a 15.696
_cell_length_b 14.156
_cell_length_c 12.811
_cell_volume 2846.509
_citation_journal_id_ASTM JSSCBI
_cod_data_source_file boron0-1_134.cif
_cod_data_source_block B1Cl2.16Cs1I11.84Zr6
_cod_original_formula_sum 'B1 Cl2.16 Cs1 I11.84 Zr6'
_cod_database_code 1511046

loop_
_symmetry_equiv_pos_as_xyz
x,y,z
-x+1/2,-y,z+1/2
x,-y,-z
-x+1/2,y,-z+1/2
-x,-y,-z
x-1/2,y,-z-1/2
-x,y,z
x-1/2,-y,z-1/2
x+1/2,y+1/2,z
-x+1,-y+1/2,z+1/2
x+1/2,-y+1/2,-z
-x+1,y+1/2,-z+1/2
-x+1/2,-y+1/2,-z
x,y+1/2,-z-1/2
-x+1/2,y+1/2,z
x,-y+1/2,z-1/2

loop_
_atom_site_label
_atom_site_type_symbol
_atom_site_fract_x
_atom_site_fract_y
_atom_site_fract_z
_atom_site_occupancy
_atom_site_U_iso_or_equiv
Zr1 Zr+1 0.39188 0.06491 0.89094 1 0.0
Cs1 Cs+1 0 0 0 1 0.0
Cl1 Cl-1 0.12607 0.08996 0.24835 0.182 0.0
B1 B+3 0.5 0.5 0.5 1 0.0
I2 I-1 0.1267 0.25567 0.0058 0.858 0.0
I3 I-1 0.25 0.34846 0.25 1 0.0
I4 I-1 0 0.16059 0.76163 1 0.0
Zr2 Zr+1 0 0.36332 0.89925 1 0.0
I5 I-1 0.2464 0 0 0.57 0.0
Cl2 Cl-1 0.1267 0.25567 0.0058 0.142 0.0
Cl3 Cl-1 0.2685 0 0 0.43 0.0
I1 I-1 0.12607 0.08996 0.24835 0.818 0.0
